data_7128706
loop_
_publ_author_name
'Hasegawa, Sui'
'Ishida, Yutaka'
'Kawaguchi, Hiroyuki'

_publ_section_title
;
 Systematic reductive oligomerization of isocyanides with a vanadium(ii)
 complex.
;
_journal_issue 67
_journal_name_full 'Chemical communications (Cambridge, England)'
_journal_page_first 8296
_journal_page_last 8299
_journal_paper_doi 10.1039/d1cc03463d
_journal_volume 57
_journal_year 2021
_chemical_formula_moiety 'C77 H88 K2 N5 O8 V, 0.5(C6 H14), 2(C7 H8)'
_chemical_formula_sum 'C94 H111 K2 N5 O8 V'
_chemical_formula_weight 1568.01
_space_group_crystal_system triclinic
_space_group_IT_number 2
_space_group_name_Hall '-P 1'
_space_group_name_H-M_alt 'P -1'
_atom_sites_solution_hydrogens mixed
_atom_sites_solution_primary dual
_atom_sites_solution_secondary difmap
_audit_creation_date 2021-02-22
_audit_creation_method
;
Olex2 1.3
(compiled 2020.11.12 svn.r5f609507 for OlexSys, GUI svn.r6272)
;
_audit_update_record
;
2021-04-06 deposited with the CCDC.	2021-07-21 downloaded from the CCDC.
;
_cell_angle_alpha 96.746(2)
_cell_angle_beta 116.027(2)
_cell_angle_gamma 94.642(2)
_cell_formula_units_Z 2
_cell_length_a 16.1228(3)
_cell_length_b 17.1683(4)
_cell_length_c 17.5730(6)
_cell_measurement_reflns_used 13893
_cell_measurement_temperature 123
_cell_measurement_theta_max 74.1350
_cell_measurement_theta_min 2.8220
_cell_volume 4292.6(2)
_computing_cell_refinement 'CrysAlisPro 1.171.41.93a (Rigaku OD, 2020)'
_computing_data_collection 'CrysAlisPro 1.171.41.93a (Rigaku OD, 2020)'
_computing_data_reduction 'CrysAlisPro 1.171.41.93a (Rigaku OD, 2020)'
_computing_molecular_graphics 'Olex2 1.3 (Dolomanov et al., 2009)'
_computing_publication_material 'Olex2 1.3 (Dolomanov et al., 2009)'
_computing_structure_refinement 'SHELXL 2018/3 (Sheldrick, 2015)'
_computing_structure_solution 'SHELXT  (Sheldrick, 2015)'
_diffrn_ambient_temperature 123
_diffrn_detector 'Hybrid Pixel Array Detector'
_diffrn_detector_area_resol_mean 10.0
_diffrn_detector_type HyPix
_diffrn_measured_fraction_theta_full 0.999
_diffrn_measured_fraction_theta_max 0.982
_diffrn_measurement_details
;
List of Runs (angles in degrees, time in seconds):

  # Type    Start    End  Width  t~exp~   \w     \q     \k     \f   Frames
#--------------------------------------------------------------------------
  1  \w     -9.00  44.00   0.50    7.17    --  -38.95  19.00   0.00  106
  2  \w    -10.00  44.00   0.50    7.17    --  -38.95  19.00  90.00  108
  3  \w    -20.00  31.00   0.50    7.17    --  -38.95  19.00 150.00  102
  4  \w     12.00 111.00   0.50    7.17    --   38.95  57.00 150.00  198
  5  \w     66.00 115.00   0.50    7.17    --   38.95 164.00 113.00   98
  6  \w    118.00 144.00   0.50   21.50    --  113.00 164.00 113.00   52
  7  \w    143.00 171.00   0.50   21.50    --  113.00 111.00  90.00   56
  8  \w     95.00 148.00   0.50   21.50    --  113.00 116.00 -34.00  106
  9  \w    135.00 165.00   0.50   21.50    --  113.00 111.00 -60.00   60
 10  \w     89.00 139.00   0.50   21.50    --  113.00  61.00-150.00  100
 11  \w     89.00 124.00   0.50   21.50    --  113.00 111.00 -60.00   70
 12  \w     90.00 120.00   0.50   21.50    --  113.00 111.00 -90.00   60
 13  \w     93.00 175.00   0.50   21.50    --  113.00 111.00-150.00  164
 14  \w     80.00 178.00   0.50   21.50    --  113.00  77.00  30.00  196
 15  \w     87.00 115.00   0.50   21.50    --  113.00 111.00  90.00   56
 16  \w     67.00  96.00   0.50   21.50    --  113.00 178.00   0.00   58
 17  \w     49.00 123.00   0.50   21.50    --  113.00 178.00-120.00  148
 18  \w     78.00 178.00   0.50   21.50    --  113.00  30.00 -30.00  200
 19  \w     71.00 108.00   0.50   21.50    --  113.00-116.00-122.00   74
 20  \w     75.00 106.00   0.50   21.50    --  113.00 -94.00-150.00   62
 21  \w     65.00 108.00   0.50   21.50    --  113.00-111.00 -60.00   86
 22  \w     80.00 106.00   0.50   21.50    --  113.00 -94.00   0.00   52
 23  \w     76.00 107.00   0.50   21.50    --  113.00-111.00 -30.00   62
 24  \w     80.00 106.00   0.50   21.50    --  113.00 -94.00 -30.00   52
 25  \w     71.00 101.00   0.50   21.50    --  113.00 -94.00  30.00   60
 26  \w     75.00 108.00   0.50   21.50    --  113.00-111.00  90.00   66
 27  \w     75.00 105.00   0.50   21.50    --  113.00-111.00 120.00   60
 28  \w     67.00 106.00   0.50   21.50    --  113.00-111.00 150.00   78
 29  \w     59.00  92.00   0.50   21.50    --  113.00 -94.00  60.00   66
 30  \w     67.00  94.00   0.50   21.50    --  113.00-111.00   0.00   54
 31  \w     43.00  89.00   0.50   21.50    --  113.00-164.00  89.00   92
 32  \w     47.00  73.00   0.50   21.50    --  113.00-111.00 120.00   52
 33  \w     45.00  74.00   0.50   21.50    --  113.00 -61.00  90.00   58
 34  \w     34.00  66.00   0.50   21.50    --  113.00-111.00  90.00   64
 35  \w     34.00  59.00   0.50   21.50    --  113.00 -94.00  30.00   50
 36  \w     38.00  71.00   0.50   21.50    --  113.00 -61.00 -30.00   66
 37  \w     44.00  74.00   0.50   21.50    --  113.00 -61.00 -90.00   60
 38  \w     47.00  73.00   0.50   21.50    --  113.00 -94.00 -30.00   52
 39  \w     53.00  79.00   0.50   21.50    --  113.00-111.00 -90.00   52
 40  \w     39.00 106.00   0.50   21.50    --  113.00-111.00-150.00  134
 41  \w     39.00  64.00   0.50   21.50    --  113.00-111.00 -60.00   50
 42  \w     34.00 105.00   0.50   21.50    --  113.00 -94.00 -90.00  142
 43  \w     38.00 107.00   0.50   21.50    --  113.00-111.00-180.00  138
 44  \w     33.00  58.00   0.50   21.50    --  113.00 -94.00-150.00   50
 45  \w     34.00  97.00   0.50   21.50    --  113.00 -94.00-120.00  126
 46  \w     16.00  42.00   0.50    7.17    --   38.95-116.00-122.00   52
 47  \w     33.00  76.00   0.50   21.50    --  113.00-111.00  60.00   86
 48  \w     33.00  68.00   0.50   21.50    --  113.00 -94.00 120.00   70
 49  \w     30.00 178.00   0.50   21.50    --  113.00   0.00 120.00  296
 50  \w     55.00  80.00   0.50    7.17    --   38.95-164.00  89.00   50
 51  \w    -20.00  37.00   0.50    7.17    --  -38.95  19.00-120.00  114
 52  \w    -16.00  42.00   0.50    7.17    --  -38.95  19.00 -60.00  116
 53  \w    -38.00   8.00   0.50    7.17    --  -38.95  37.00 -90.00   92
 54  \w    -61.00 -32.00   0.50   21.50    -- -102.00 111.00-120.00   58
 55  \w    -93.00 -25.00   0.50    7.17    --  -38.95 116.00 -34.00  136
 56  \w    -67.00 -32.00   0.50   21.50    -- -102.00  61.00   0.00   70
 57  \w    -90.00 -65.00   0.50   21.50    -- -102.00 116.00 -34.00   50
 58  \w   -108.00 -78.00   0.50   21.50    -- -102.00 111.00   0.00   60
 59  \w   -109.00 -84.00   0.50   21.50    -- -102.00 164.00 113.00   50
 60  \w   -122.00 -91.00   0.50    7.17    --  -38.95 164.00 113.00   62
 61  \w   -108.00 -69.00   0.50   21.50    -- -102.00 111.00-120.00   78
 62  \w   -131.00-106.00   0.50   21.50    -- -102.00 -61.00 -60.00   50
 63  \w   -123.00 -87.00   0.50   21.50    -- -102.00-116.00-122.00   72
 64  \w   -170.00-136.00   0.50   21.50    -- -102.00 -61.00 -60.00   68
 65  \w   -116.00 -60.00   0.50    7.17    --  -38.95-164.00  89.00  112
 66  \w   -126.00-101.00   0.50   21.50    -- -102.00-164.00  89.00   50
;
_diffrn_measurement_device 'four-circle diffractometer'
_diffrn_measurement_device_type 'Rigaku XtaLAB Synergy-DW'
_diffrn_measurement_method '\w scans'
_diffrn_orient_matrix_type 'CrysAlisPro convention (1999,Acta A55,543-557)'
_diffrn_orient_matrix_UB_11 0.0185740000
_diffrn_orient_matrix_UB_12 -0.0178030000
_diffrn_orient_matrix_UB_13 0.0895417000
_diffrn_orient_matrix_UB_21 0.0361571000
_diffrn_orient_matrix_UB_22 0.0884927000
_diffrn_orient_matrix_UB_23 0.0383274000
_diffrn_orient_matrix_UB_31 -0.0995472000
_diffrn_orient_matrix_UB_32 0.0141690000
_diffrn_orient_matrix_UB_33 -0.0178106000
_diffrn_radiation_monochromator mirror
_diffrn_radiation_probe x-ray
_diffrn_radiation_type 'Cu K\a'
_diffrn_radiation_wavelength 1.54184
_diffrn_reflns_av_R_equivalents 0.0739
_diffrn_reflns_av_unetI/netI 0.0733
_diffrn_reflns_Laue_measured_fraction_full 0.999
_diffrn_reflns_Laue_measured_fraction_max 0.982
_diffrn_reflns_limit_h_max 17
_diffrn_reflns_limit_h_min -20
_diffrn_reflns_limit_k_max 21
_diffrn_reflns_limit_k_min -21
_diffrn_reflns_limit_l_max 22
_diffrn_reflns_limit_l_min -22
_diffrn_reflns_number 64961
_diffrn_reflns_point_group_measured_fraction_full 0.999
_diffrn_reflns_point_group_measured_fraction_max 0.982
_diffrn_reflns_theta_full 67.684
_diffrn_reflns_theta_max 76.755
_diffrn_reflns_theta_min 2.621
_diffrn_source 'rotating anode X-ray generator'
_diffrn_source_type 'Rigaku (Cu) X-ray Source'
_exptl_absorpt_coefficient_mu 2.289
_exptl_absorpt_correction_T_max 1.00000
_exptl_absorpt_correction_T_min 0.82724
_exptl_absorpt_correction_type multi-scan
_exptl_absorpt_process_details
;
CrysAlisPro 1.171.41.93a (Rigaku Oxford Diffraction, 2020)
Empirical absorption correction using spherical harmonics,
implemented in SCALE3 ABSPACK scaling algorithm.
;
_exptl_crystal_colour orange
_exptl_crystal_density_diffrn 1.213
_exptl_crystal_description plate
_exptl_crystal_F_000 1670
_exptl_crystal_size_max 0.09
_exptl_crystal_size_mid 0.07
_exptl_crystal_size_min 0.03
_platon_squeeze_details
;
The unit cell contains two toluene molecules and one hexane 
molecule which have been treatedas a diffuse contribution to 
the overall scattering without specific atom positions by 
SQUEEZE/PLATON.
;
_refine_diff_density_max 1.095
_refine_diff_density_min -0.462
_refine_diff_density_rms 0.073
_refine_ls_extinction_method none
_refine_ls_goodness_of_fit_ref 0.986
_refine_ls_hydrogen_treatment mixed
_refine_ls_matrix_type full
_refine_ls_number_parameters 927
_refine_ls_number_reflns 17765
_refine_ls_number_restraints 0
_refine_ls_restrained_S_all 0.986
_refine_ls_R_factor_all 0.1055
_refine_ls_R_factor_gt 0.0775
_refine_ls_shift/su_max 0.000
_refine_ls_shift/su_mean 0.000
_refine_ls_structure_factor_coef Fsqd
_refine_ls_weighting_details 'w=1/[\s^2^(Fo^2^)+(0.1635P)^2^] where P=(Fo^2^+2Fc^2^)/3'
_refine_ls_weighting_scheme calc
_refine_ls_wR_factor_gt 0.2142
_refine_ls_wR_factor_ref 0.2413
_reflns_Friedel_coverage 0.000
_reflns_number_gt 11719
_reflns_number_total 17765
_reflns_threshold_expression 'I > 2\s(I)'
_cod_data_source_file d1cc03463d2.cif
_cod_data_source_block v_ono_indigo_k2_dme
_cod_depositor_comments 'Adding full bibliography for 7128700--7128707.cif.'
_cod_database_code 7128706
_shelx_space_group_comment
;
The symmetry employed for this shelxl refinement is uniquely defined
by the following loop, which should always be used as a source of
symmetry information in preference to the above space-group names.
They are only intended as comments.
;
_shelx_estimated_absorpt_t_max 0.935
_shelx_estimated_absorpt_t_min 0.821
_platon_squeeze_void_probe_radius 1.20

loop_
_space_group_symop_operation_xyz
'x, y, z'
'-x, -y, -z'

loop_
_atom_site_label
_atom_site_type_symbol
_atom_site_fract_x
_atom_site_fract_y
_atom_site_fract_z
_atom_site_U_iso_or_equiv
_atom_site_adp_type
_atom_site_occupancy
_atom_site_site_symmetry_order
_atom_site_calc_flag
_atom_site_refinement_flags_posn
_atom_site_refinement_flags_adp
_atom_site_refinement_flags_occupancy
_atom_site_disorder_assembly
_atom_site_disorder_group
V1 V 0.63691(3) 0.77105(3) 0.38308(4) 0.05076(15) Uani 1 1 d . . . . .
K1 K 0.61159(6) 0.57498(5) 0.26478(5) 0.0635(2) Uani 1 1 d . . . . .
K2 K 0.17603(5) 1.01814(5) 0.43701(6) 0.0643(2) Uani 1 1 d . . . . .
O1 O 0.52872(15) 0.68377(14) 0.31632(15) 0.0554(5) Uani 1 1 d . . . . .
O2 O 0.69701(15) 0.72441(14) 0.31459(15) 0.0557(5) Uani 1 1 d . . . . .
O3 O 0.22615(18) 0.87988(16) 0.4300(2) 0.0774(8) Uani 1 1 d . . . . .
O4 O 1.00503(16) 1.04723(15) 0.37226(19) 0.0677(7) Uani 1 1 d . . . . .
O5 O 0.2462(3) 1.1547(3) 0.0902(3) 0.1148(13) Uani 1 1 d . . . . .
O6 O 0.5477(3) 1.1413(3) -0.0019(3) 0.1115(13) Uani 1 1 d . . . . .
O7 O 0.4950(3) 0.4384(2) 0.1799(2) 0.0973(10) Uani 1 1 d . . . . .
O8 O 0.6323(3) 0.4894(2) 0.1358(3) 0.0987(10) Uani 1 1 d . . . . .
N1 N 0.70062(18) 0.72785(16) 0.48630(19) 0.0542(6) Uani 1 1 d . . . . .
N2 N 0.55082(18) 0.84666(17) 0.4023(2) 0.0580(7) Uani 1 1 d . . . . .
N3 N 0.71135(17) 0.88357(16) 0.39933(19) 0.0545(6) Uani 1 1 d . . . . .
N4 N 0.5002(2) 1.05017(18) 0.3831(2) 0.0628(7) Uani 1 1 d . . . . .
N5 N 0.64901(19) 1.07448(17) 0.3293(2) 0.0623(7) Uani 1 1 d . . . . .
C1 C 0.5675(2) 0.92308(19) 0.3880(2) 0.0563(7) Uani 1 1 d . . . . .
C2 C 0.6516(2) 0.94110(19) 0.3792(2) 0.0557(7) Uani 1 1 d . . . . .
C3 C 0.4996(2) 0.9675(2) 0.3874(3) 0.0587(8) Uani 1 1 d . . . . .
C4 C 0.6889(2) 1.0059(2) 0.3571(2) 0.0584(8) Uani 1 1 d . . . . .
C5 C 0.4702(2) 0.8436(2) 0.4118(3) 0.0598(8) Uani 1 1 d . . . . .
C6 C 0.4234(2) 0.7834(2) 0.4316(3) 0.0621(8) Uani 1 1 d . . . . .
H6 H 0.447633 0.734940 0.441484 0.075 Uiso 1 1 calc R U . . .
C7 C 0.3417(2) 0.7943(2) 0.4369(3) 0.0642(9) Uani 1 1 d . . . . .
H7 H 0.308841 0.752478 0.448440 0.077 Uiso 1 1 calc R U . . .
C8 C 0.3075(2) 0.8665(2) 0.4254(3) 0.0675(9) Uani 1 1 d . . . . .
C9 C 0.3535(2) 0.9282(2) 0.4082(3) 0.0665(9) Uani 1 1 d . . . . .
H9 H 0.329847 0.977106 0.400812 0.080 Uiso 1 1 calc R U . . .
C10 C 0.4351(2) 0.9176(2) 0.4018(3) 0.0608(8) Uani 1 1 d . . . . .
C11 C 0.1877(3) 0.8241(3) 0.4647(4) 0.0792(12) Uani 1 1 d . . . . .
H11A H 0.235571 0.817795 0.521229 0.119 Uiso 1 1 calc R U . . .
H11B H 0.166174 0.772779 0.426041 0.119 Uiso 1 1 calc R U . . .
H11C H 0.134872 0.843421 0.470586 0.119 Uiso 1 1 calc R U . . .
C12 C 0.7889(2) 0.9151(2) 0.3916(2) 0.0546(7) Uani 1 1 d . . . . .
C13 C 0.8718(2) 0.8860(2) 0.4081(2) 0.0566(7) Uani 1 1 d . . . . .
H13 H 0.880791 0.835464 0.424647 0.068 Uiso 1 1 calc R U . . .
C14 C 0.9412(2) 0.9318(2) 0.4000(2) 0.0595(8) Uani 1 1 d . . . . .
H14 H 0.997822 0.911823 0.410282 0.071 Uiso 1 1 calc R U . . .
C15 C 0.9296(2) 1.0074(2) 0.3768(2) 0.0582(8) Uani 1 1 d . . . . .
C16 C 0.8490(2) 1.0383(2) 0.3605(2) 0.0581(8) Uani 1 1 d . . . . .
H16 H 0.841272 1.089154 0.344478 0.070 Uiso 1 1 calc R U . . .
C17 C 0.7775(2) 0.9916(2) 0.3684(2) 0.0557(7) Uani 1 1 d . . . . .
C18 C 0.9968(3) 1.1258(3) 0.3543(4) 0.0803(12) Uani 1 1 d . . . . .
H18A H 0.986592 1.157983 0.398414 0.120 Uiso 1 1 calc R U . . .
H18B H 0.943959 1.124342 0.297808 0.120 Uiso 1 1 calc R U . . .
H18C H 1.054331 1.149177 0.354247 0.120 Uiso 1 1 calc R U . . .
C19 C 0.4330(3) 1.0758(2) 0.3100(3) 0.0681(10) Uani 1 1 d . . . . .
C20 C 0.4224(3) 1.1561(2) 0.3153(3) 0.0737(11) Uani 1 1 d . . . . .
H20 H 0.456851 1.191814 0.367984 0.088 Uiso 1 1 calc R U . . .
C21 C 0.3598(3) 1.1832(3) 0.2412(4) 0.0814(13) Uani 1 1 d . . . . .
H21 H 0.352158 1.237607 0.244793 0.098 Uiso 1 1 calc R U . . .
C22 C 0.3108(3) 1.1339(3) 0.1659(3) 0.0827(12) Uani 1 1 d . . . . .
C23 C 0.3215(4) 1.0545(3) 0.1610(3) 0.0906(13) Uani 1 1 d . . . . .
H23 H 0.286704 1.019085 0.108099 0.109 Uiso 1 1 calc R U . . .
C24 C 0.3827(3) 1.0262(3) 0.2330(3) 0.0783(11) Uani 1 1 d . . . . .
H24 H 0.389681 0.971626 0.228573 0.094 Uiso 1 1 calc R U . . .
C25 C 0.2262(5) 1.2333(4) 0.0952(5) 0.121(2) Uani 1 1 d . . . . .
H25A H 0.175389 1.239501 0.040131 0.182 Uiso 1 1 calc R U . . .
H25B H 0.281942 1.270418 0.108001 0.182 Uiso 1 1 calc R U . . .
H25C H 0.207302 1.244542 0.140823 0.182 Uiso 1 1 calc R U . . .
C26 C 0.6264(2) 1.0883(2) 0.2450(3) 0.0635(9) Uani 1 1 d . . . . .
C27 C 0.5754(3) 1.1507(3) 0.2166(3) 0.0789(12) Uani 1 1 d . . . . .
H27 H 0.557999 1.182467 0.253697 0.095 Uiso 1 1 calc R U . . .
C28 C 0.5507(3) 1.1653(3) 0.1341(4) 0.0857(14) Uani 1 1 d . . . . .
H28 H 0.514856 1.206581 0.114846 0.103 Uiso 1 1 calc R U . . .
C29 C 0.5764(3) 1.1221(3) 0.0793(3) 0.0873(14) Uani 1 1 d . . . . .
C30 C 0.6279(3) 1.0607(3) 0.1069(3) 0.0811(12) Uani 1 1 d . . . . .
H30 H 0.646335 1.029692 0.070084 0.097 Uiso 1 1 calc R U . . .
C31 C 0.6517(3) 1.0459(3) 0.1898(3) 0.0718(10) Uani 1 1 d . . . . .
H31 H 0.687169 1.004281 0.208824 0.086 Uiso 1 1 calc R U . . .
C32 C 0.5666(4) 1.0921(4) -0.0615(4) 0.109(2) Uani 1 1 d . . . . .
H32A H 0.543317 1.112280 -0.115988 0.164 Uiso 1 1 calc R U . . .
H32B H 0.535480 1.037822 -0.071371 0.164 Uiso 1 1 calc R U . . .
H32C H 0.634114 1.092244 -0.038375 0.164 Uiso 1 1 calc R U . . .
C33 C 0.4530(2) 0.6427(2) 0.3131(2) 0.0552(7) Uani 1 1 d . . . . .
C34 C 0.3626(3) 0.6373(2) 0.2423(3) 0.0656(9) Uani 1 1 d . . . . .
C35 C 0.2888(3) 0.5885(3) 0.2415(3) 0.0736(10) Uani 1 1 d . . . . .
H35 H 0.228892 0.585140 0.194128 0.088 Uiso 1 1 calc R U . . .
C36 C 0.2966(3) 0.5450(3) 0.3044(3) 0.0716(10) Uani 1 1 d . . . . .
C37 C 0.3831(2) 0.5531(2) 0.3743(2) 0.0604(8) Uani 1 1 d . . . . .
H37 H 0.390252 0.524577 0.419390 0.072 Uiso 1 1 calc R U . . .
C38 C 0.4602(2) 0.60145(19) 0.3812(2) 0.0541(7) Uani 1 1 d . . . . .
C39 C 0.3439(3) 0.6836(3) 0.1678(3) 0.0788(11) Uani 1 1 d . . . . .
C40 C 0.3874(4) 0.7695(3) 0.1977(4) 0.113(2) Uani 1 1 d . . . . .
H40A H 0.372913 0.795874 0.147787 0.169 Uiso 1 1 calc R U . . .
H40B H 0.455256 0.772990 0.230697 0.169 Uiso 1 1 calc R U . . .
H40C H 0.362444 0.795505 0.234192 0.169 Uiso 1 1 calc R U . . .
C41 C 0.2394(4) 0.6818(5) 0.1117(5) 0.130(3) Uani 1 1 d . . . . .
H41A H 0.211675 0.705636 0.146876 0.195 Uiso 1 1 calc R U . . .
H41B H 0.209409 0.626802 0.087095 0.195 Uiso 1 1 calc R U . . .
H41C H 0.230121 0.711970 0.065296 0.195 Uiso 1 1 calc R U . . .
C42 C 0.3812(5) 0.6429(5) 0.1112(4) 0.121(2) Uani 1 1 d . . . . .
H42A H 0.447412 0.639642 0.145650 0.181 Uiso 1 1 calc R U . . .
H42B H 0.374070 0.673368 0.065412 0.181 Uiso 1 1 calc R U . . .
H42C H 0.346372 0.589388 0.085680 0.181 Uiso 1 1 calc R U . . .
C43 C 0.2123(3) 0.4921(3) 0.2991(4) 0.0932(14) Uani 1 1 d . . . . .
H43A H 0.155137 0.513740 0.266063 0.140 Uiso 1 1 calc R U . . .
H43B H 0.219520 0.490565 0.357265 0.140 Uiso 1 1 calc R U . . .
H43C H 0.208354 0.438349 0.270748 0.140 Uiso 1 1 calc R U . . .
C44 C 0.5486(2) 0.6131(2) 0.4638(2) 0.0547(7) Uani 1 1 d . . . . .
H44A H 0.537465 0.582869 0.503823 0.066 Uiso 1 1 calc R U . . .
H44B H 0.563546 0.669982 0.489821 0.066 Uiso 1 1 calc R U . . .
C45 C 0.7053(2) 0.64508(18) 0.4657(2) 0.0522(7) Uani 1 1 d . . . . .
C46 C 0.6325(2) 0.58817(19) 0.4555(2) 0.0522(7) Uani 1 1 d . . . . .
C47 C 0.6361(2) 0.5084(2) 0.4350(2) 0.0564(7) Uani 1 1 d . . . . .
H47 H 0.585678 0.470312 0.427322 0.068 Uiso 1 1 calc R U . . .
C48 C 0.7108(2) 0.4821(2) 0.4254(2) 0.0587(7) Uani 1 1 d . . . . .
C49 C 0.7808(2) 0.5405(2) 0.4326(2) 0.0576(7) Uani 1 1 d . . . . .
H49 H 0.831627 0.524583 0.424122 0.069 Uiso 1 1 calc R U . . .
C50 C 0.7788(2) 0.6207(2) 0.4516(2) 0.0553(7) Uani 1 1 d . . . . .
C51 C 0.7186(3) 0.3940(2) 0.4074(3) 0.0690(9) Uani 1 1 d . . . . .
C52 C 0.7161(4) 0.3758(3) 0.3188(3) 0.0857(12) Uani 1 1 d . . . . .
H52A H 0.657263 0.387433 0.274853 0.128 Uiso 1 1 calc R U . . .
H52B H 0.720906 0.319635 0.306435 0.128 Uiso 1 1 calc R U . . .
H52C H 0.768549 0.408646 0.318521 0.128 Uiso 1 1 calc R U . . .
C53 C 0.6367(3) 0.3401(2) 0.4054(4) 0.0804(12) Uani 1 1 d . . . . .
H53A H 0.633853 0.353083 0.459980 0.121 Uiso 1 1 calc R U . . .
H53B H 0.645669 0.284599 0.396949 0.121 Uiso 1 1 calc R U . . .
H53C H 0.578262 0.348326 0.358096 0.121 Uiso 1 1 calc R U . . .
C54 C 0.8088(4) 0.3768(3) 0.4770(4) 0.0928(14) Uani 1 1 d . . . . .
H54A H 0.861680 0.410029 0.477818 0.139 Uiso 1 1 calc R U . . .
H54B H 0.814446 0.320790 0.465347 0.139 Uiso 1 1 calc R U . . .
H54C H 0.808704 0.388558 0.532906 0.139 Uiso 1 1 calc R U . . .
C55 C 0.7486(2) 0.76243(19) 0.5723(2) 0.0542(7) Uani 1 1 d . . . . .
C56 C 0.7351(2) 0.8378(2) 0.6007(2) 0.0585(7) Uani 1 1 d . . . . .
H56 H 0.689388 0.863867 0.561241 0.070 Uiso 1 1 calc R U . . .
C57 C 0.7866(3) 0.8748(2) 0.6845(3) 0.0673(9) Uani 1 1 d . . . . .
H57 H 0.776117 0.926320 0.701072 0.081 Uiso 1 1 calc R U . . .
C58 C 0.8532(3) 0.8397(3) 0.7457(3) 0.0706(9) Uani 1 1 d . . . . .
C59 C 0.8632(3) 0.7633(3) 0.7188(3) 0.0718(10) Uani 1 1 d . . . . .
H59 H 0.906369 0.736549 0.759672 0.086 Uiso 1 1 calc R U . . .
C60 C 0.8128(2) 0.7250(2) 0.6352(2) 0.0606(8) Uani 1 1 d . . . . .
H60 H 0.821522 0.672464 0.619712 0.073 Uiso 1 1 calc R U . . .
C61 C 0.9117(4) 0.8833(3) 0.8359(3) 0.0953(14) Uani 1 1 d . . . . .
H61A H 0.954687 0.849260 0.869782 0.143 Uiso 1 1 calc R U . . .
H61B H 0.947580 0.931690 0.834859 0.143 Uiso 1 1 calc R U . . .
H61C H 0.871092 0.897327 0.862006 0.143 Uiso 1 1 calc R U . . .
C62 C 0.8534(2) 0.6819(2) 0.4536(2) 0.0550(7) Uani 1 1 d . . . . .
H62A H 0.847273 0.734742 0.478294 0.066 Uiso 1 1 calc R U . . .
H62B H 0.915508 0.669446 0.492040 0.066 Uiso 1 1 calc R U . . .
C63 C 0.7708(2) 0.7116(2) 0.3015(2) 0.0568(7) Uani 1 1 d . . . . .
C64 C 0.7734(2) 0.7211(2) 0.2233(2) 0.0632(8) Uani 1 1 d . . . . .
C65 C 0.8500(3) 0.7015(3) 0.2127(3) 0.0709(9) Uani 1 1 d . . . . .
H65 H 0.850812 0.706628 0.159754 0.085 Uiso 1 1 calc R U . . .
C66 C 0.9255(3) 0.6749(3) 0.2751(3) 0.0723(10) Uani 1 1 d . . . . .
C67 C 0.9232(2) 0.6678(2) 0.3518(3) 0.0645(8) Uani 1 1 d . . . . .
H67 H 0.974076 0.649988 0.395687 0.077 Uiso 1 1 calc R U . . .
C68 C 0.8486(2) 0.6859(2) 0.3662(2) 0.0557(7) Uani 1 1 d . . . . .
C69 C 0.6941(3) 0.7526(3) 0.1508(3) 0.0685(9) Uani 1 1 d . . . . .
C70 C 0.6871(3) 0.8366(3) 0.1821(3) 0.0761(10) Uani 1 1 d . . . . .
H70A H 0.668357 0.836689 0.228133 0.114 Uiso 1 1 calc R U . . .
H70B H 0.640464 0.857589 0.134362 0.114 Uiso 1 1 calc R U . . .
H70C H 0.747857 0.869769 0.204001 0.114 Uiso 1 1 calc R U . . .
C71 C 0.6000(3) 0.6998(3) 0.1212(3) 0.0757(10) Uani 1 1 d . . . . .
H71A H 0.604742 0.644999 0.102338 0.113 Uiso 1 1 calc R U . . .
H71B H 0.551287 0.719026 0.073404 0.113 Uiso 1 1 calc R U . . .
H71C H 0.584026 0.701602 0.169104 0.113 Uiso 1 1 calc R U . . .
C72 C 0.7104(4) 0.7528(3) 0.0711(3) 0.0850(12) Uani 1 1 d . . . . .
H72A H 0.658440 0.772425 0.026524 0.128 Uiso 1 1 calc R U . . .
H72B H 0.714387 0.698733 0.049250 0.128 Uiso 1 1 calc R U . . .
H72C H 0.768837 0.787385 0.086514 0.128 Uiso 1 1 calc R U . . .
C73 C 1.0067(3) 0.6530(4) 0.2597(4) 0.0938(14) Uani 1 1 d . . . . .
H73A H 0.985777 0.605205 0.215775 0.141 Uiso 1 1 calc R U . . .
H73B H 1.056541 0.642841 0.313304 0.141 Uiso 1 1 calc R U . . .
H73C H 1.030354 0.696784 0.240013 0.141 Uiso 1 1 calc R U . . .
C74 C 0.4124(4) 0.4279(4) 0.1893(5) 0.118(2) Uani 1 1 d . . . . .
H74A H 0.427089 0.444639 0.249697 0.177 Uiso 1 1 calc R U . . .
H74B H 0.384767 0.371816 0.171236 0.177 Uiso 1 1 calc R U . . .
H74C H 0.367943 0.459936 0.153611 0.177 Uiso 1 1 calc R U . . .
C75 C 0.4838(5) 0.4174(4) 0.0972(4) 0.117(2) Uani 1 1 d . . . . .
H75A H 0.448358 0.455097 0.061453 0.141 Uiso 1 1 calc R U . . .
H75B H 0.446569 0.363895 0.072529 0.141 Uiso 1 1 calc R U . . .
C76 C 0.5733(5) 0.4171(4) 0.0935(4) 0.1045(17) Uani 1 1 d . . . . .
H76A H 0.604248 0.373303 0.120797 0.125 Uiso 1 1 calc R U . . .
H76B H 0.561618 0.407851 0.032738 0.125 Uiso 1 1 calc R U . . .
C77 C 0.7199(4) 0.4909(4) 0.1374(4) 0.1099(18) Uani 1 1 d . . . . .
H77A H 0.758260 0.542263 0.168674 0.165 Uiso 1 1 calc R U . . .
H77B H 0.712306 0.483262 0.078401 0.165 Uiso 1 1 calc R U . . .
H77C H 0.750600 0.448392 0.166203 0.165 Uiso 1 1 calc R U . . .
C78 C 1.0544(4) 0.6301(5) 0.7235(5) 0.1098(19) Uani 1 1 d . . . . .
C79 C 1.1060(4) 0.6950(4) 0.7205(5) 0.1087(18) Uani 1 1 d . . . . .
H79 H 1.104809 0.702140 0.667300 0.130 Uiso 1 1 calc R U . . .
C80 C 1.1614(6) 0.7525(6) 0.7946(8) 0.148(3) Uani 1 1 d . . . . .
H80 H 1.200847 0.795420 0.792285 0.178 Uiso 1 1 calc R U . . .
C81 C 1.1575(8) 0.7455(8) 0.8676(8) 0.177(4) Uani 1 1 d . . . . .
H81 H 1.190307 0.785461 0.917076 0.212 Uiso 1 1 calc R U . . .
C82 C 1.1038(7) 0.6777(8) 0.8703(7) 0.170(4) Uani 1 1 d . . . . .
H82 H 1.102586 0.672087 0.922971 0.205 Uiso 1 1 calc R U . . .
C83 C 1.0530(5) 0.6193(6) 0.7995(5) 0.136(3) Uani 1 1 d . . . . .
H83 H 1.018440 0.573520 0.802949 0.163 Uiso 1 1 calc R U . . .
C84 C 1.0015(4) 0.5657(4) 0.6479(5) 0.119(2) Uani 1 1 d . . . . .
H84A H 0.934424 0.566550 0.626850 0.179 Uiso 1 1 calc R U . . .
H84B H 1.016530 0.514297 0.664966 0.179 Uiso 1 1 calc R U . . .
H84C H 1.018933 0.573952 0.602256 0.179 Uiso 1 1 calc R U . . .
H4 H 0.520(2) 1.0815(19) 0.437(2) 0.032(7) Uiso 1 1 d . . . . .
H5 H 0.598(3) 1.074(2) 0.346(3) 0.069(11) Uiso 1 1 d . . . . .

loop_
_atom_site_aniso_label
_atom_site_aniso_U_11
_atom_site_aniso_U_22
_atom_site_aniso_U_33
_atom_site_aniso_U_23
_atom_site_aniso_U_13
_atom_site_aniso_U_12
V1 0.0482(3) 0.0473(3) 0.0605(3) 0.0224(2) 0.0244(2) 0.0089(2)
K1 0.0738(4) 0.0575(4) 0.0589(4) 0.0139(3) 0.0294(3) 0.0063(3)
K2 0.0564(4) 0.0559(4) 0.0801(5) 0.0225(4) 0.0278(3) 0.0093(3)
O1 0.0538(11) 0.0539(12) 0.0588(13) 0.0204(10) 0.0240(10) 0.0035(9)
O2 0.0524(11) 0.0576(13) 0.0617(13) 0.0221(10) 0.0267(10) 0.0108(9)
O3 0.0632(13) 0.0639(15) 0.128(3) 0.0463(16) 0.0551(15) 0.0197(12)
O4 0.0524(11) 0.0635(15) 0.0949(19) 0.0346(13) 0.0354(12) 0.0074(10)
O5 0.127(3) 0.122(3) 0.109(3) 0.064(2) 0.049(2) 0.053(3)
O6 0.096(2) 0.141(3) 0.106(3) 0.082(3) 0.037(2) 0.032(2)
O7 0.104(2) 0.090(2) 0.094(2) -0.0067(18) 0.051(2) -0.0098(18)
O8 0.109(2) 0.087(2) 0.106(3) -0.0067(19) 0.063(2) -0.0067(18)
N1 0.0562(13) 0.0464(14) 0.0616(16) 0.0210(12) 0.0249(12) 0.0097(10)
N2 0.0526(13) 0.0509(15) 0.0793(19) 0.0278(13) 0.0328(13) 0.0123(11)
N3 0.0488(12) 0.0458(14) 0.0718(17) 0.0235(12) 0.0263(12) 0.0082(10)
N4 0.0620(15) 0.0473(15) 0.087(2) 0.0255(15) 0.0361(15) 0.0131(12)
N5 0.0557(14) 0.0552(16) 0.085(2) 0.0351(15) 0.0334(14) 0.0132(12)
C1 0.0491(15) 0.0470(16) 0.075(2) 0.0238(15) 0.0262(15) 0.0096(12)
C2 0.0481(14) 0.0480(16) 0.073(2) 0.0260(15) 0.0247(14) 0.0110(12)
C3 0.0535(16) 0.0491(17) 0.080(2) 0.0275(16) 0.0321(16) 0.0107(13)
C4 0.0530(15) 0.0516(17) 0.077(2) 0.0303(16) 0.0294(15) 0.0112(13)
C5 0.0540(16) 0.0501(17) 0.083(2) 0.0253(16) 0.0341(16) 0.0107(13)
C6 0.0625(18) 0.0463(17) 0.085(2) 0.0220(16) 0.0369(17) 0.0087(13)
C7 0.0621(18) 0.0483(17) 0.091(3) 0.0253(17) 0.0391(18) 0.0071(14)
C8 0.0571(17) 0.059(2) 0.097(3) 0.0302(19) 0.0401(18) 0.0127(15)
C9 0.0572(17) 0.056(2) 0.095(3) 0.0312(19) 0.0367(18) 0.0127(14)
C10 0.0534(16) 0.0523(18) 0.082(2) 0.0261(16) 0.0318(16) 0.0109(13)
C11 0.068(2) 0.067(2) 0.125(4) 0.042(2) 0.058(2) 0.0146(17)
C12 0.0491(15) 0.0528(17) 0.0622(18) 0.0228(14) 0.0226(13) 0.0063(12)
C13 0.0500(15) 0.0551(18) 0.067(2) 0.0256(15) 0.0241(14) 0.0090(13)
C14 0.0488(15) 0.0602(19) 0.073(2) 0.0267(16) 0.0269(15) 0.0118(13)
C15 0.0474(15) 0.0600(19) 0.068(2) 0.0264(16) 0.0240(14) 0.0041(13)
C16 0.0525(15) 0.0535(18) 0.072(2) 0.0287(16) 0.0276(15) 0.0067(13)
C17 0.0497(15) 0.0519(17) 0.067(2) 0.0259(15) 0.0243(14) 0.0080(12)
C18 0.068(2) 0.067(2) 0.118(4) 0.044(2) 0.047(2) 0.0077(17)
C19 0.0666(19) 0.062(2) 0.101(3) 0.044(2) 0.052(2) 0.0239(16)
C20 0.075(2) 0.060(2) 0.104(3) 0.038(2) 0.049(2) 0.0178(17)
C21 0.079(2) 0.073(3) 0.117(4) 0.055(3) 0.055(3) 0.028(2)
C22 0.089(3) 0.089(3) 0.076(3) 0.034(2) 0.036(2) 0.019(2)
C23 0.109(3) 0.089(3) 0.081(3) 0.030(3) 0.043(3) 0.031(3)
C24 0.089(3) 0.073(3) 0.079(3) 0.027(2) 0.038(2) 0.021(2)
C25 0.148(5) 0.100(4) 0.128(5) 0.060(4) 0.063(4) 0.032(4)
C26 0.0503(15) 0.0585(19) 0.084(2) 0.0362(18) 0.0266(16) 0.0079(13)
C27 0.070(2) 0.066(2) 0.113(3) 0.047(2) 0.043(2) 0.0186(17)
C28 0.075(2) 0.081(3) 0.110(4) 0.060(3) 0.037(2) 0.024(2)
C29 0.069(2) 0.101(3) 0.095(3) 0.059(3) 0.030(2) 0.015(2)
C30 0.071(2) 0.086(3) 0.092(3) 0.042(2) 0.035(2) 0.014(2)
C31 0.0620(19) 0.072(2) 0.083(3) 0.037(2) 0.0276(18) 0.0143(17)
C32 0.086(3) 0.158(6) 0.093(4) 0.067(4) 0.038(3) 0.014(3)
C33 0.0552(16) 0.0511(17) 0.0602(18) 0.0169(14) 0.0262(14) 0.0018(13)
C34 0.0650(19) 0.067(2) 0.063(2) 0.0223(17) 0.0267(16) 0.0010(16)
C35 0.0576(18) 0.083(3) 0.069(2) 0.019(2) 0.0196(17) -0.0057(17)
C36 0.066(2) 0.073(2) 0.078(2) 0.0241(19) 0.0337(19) -0.0020(17)
C37 0.0666(18) 0.0542(18) 0.070(2) 0.0207(16) 0.0380(17) 0.0047(14)
C38 0.0591(16) 0.0476(16) 0.0610(18) 0.0168(14) 0.0303(14) 0.0080(13)
C39 0.069(2) 0.093(3) 0.064(2) 0.029(2) 0.0198(18) -0.006(2)
C40 0.126(4) 0.091(4) 0.091(3) 0.058(3) 0.015(3) -0.003(3)
C41 0.078(3) 0.177(7) 0.121(5) 0.098(5) 0.018(3) 0.003(3)
C42 0.149(5) 0.143(6) 0.082(3) 0.049(4) 0.055(4) 0.021(4)
C43 0.076(2) 0.100(4) 0.100(4) 0.034(3) 0.037(2) -0.011(2)
C44 0.0622(17) 0.0478(16) 0.0603(18) 0.0200(14) 0.0309(15) 0.0078(13)
C45 0.0585(16) 0.0456(16) 0.0505(16) 0.0162(13) 0.0210(13) 0.0087(12)
C46 0.0581(16) 0.0489(16) 0.0516(16) 0.0208(13) 0.0232(13) 0.0100(12)
C47 0.0652(17) 0.0483(17) 0.0596(18) 0.0195(14) 0.0294(15) 0.0079(13)
C48 0.0681(18) 0.0467(17) 0.065(2) 0.0195(14) 0.0311(16) 0.0099(14)
C49 0.0612(17) 0.0498(17) 0.067(2) 0.0207(15) 0.0293(15) 0.0159(13)
C50 0.0558(16) 0.0503(17) 0.0598(18) 0.0228(14) 0.0228(14) 0.0092(13)
C51 0.077(2) 0.0516(19) 0.085(3) 0.0211(18) 0.041(2) 0.0144(16)
C52 0.116(3) 0.058(2) 0.101(3) 0.011(2) 0.066(3) 0.014(2)
C53 0.101(3) 0.048(2) 0.111(3) 0.020(2) 0.062(3) 0.0123(19)
C54 0.104(3) 0.052(2) 0.123(4) 0.033(2) 0.046(3) 0.025(2)
C55 0.0559(16) 0.0484(16) 0.0618(19) 0.0164(14) 0.0287(14) 0.0034(12)
C56 0.0591(17) 0.0519(17) 0.070(2) 0.0144(15) 0.0338(16) 0.0069(13)
C57 0.073(2) 0.0546(19) 0.078(2) 0.0059(17) 0.0406(19) -0.0010(16)
C58 0.076(2) 0.073(2) 0.062(2) 0.0132(18) 0.0325(18) -0.0023(18)
C59 0.079(2) 0.070(2) 0.060(2) 0.0232(18) 0.0251(18) -0.0006(18)
C60 0.0699(19) 0.0506(18) 0.0607(19) 0.0196(15) 0.0271(16) 0.0058(14)
C61 0.108(3) 0.089(3) 0.069(3) 0.006(2) 0.028(2) -0.012(3)
C62 0.0514(15) 0.0512(17) 0.0627(19) 0.0211(14) 0.0228(14) 0.0102(12)
C63 0.0533(16) 0.0549(18) 0.065(2) 0.0183(15) 0.0276(15) 0.0068(13)
C64 0.0607(18) 0.068(2) 0.064(2) 0.0229(17) 0.0282(16) 0.0083(15)
C65 0.070(2) 0.080(3) 0.069(2) 0.0194(19) 0.0369(18) 0.0085(18)
C66 0.066(2) 0.077(3) 0.083(3) 0.020(2) 0.040(2) 0.0168(18)
C67 0.0574(17) 0.063(2) 0.074(2) 0.0197(17) 0.0280(16) 0.0132(15)
C68 0.0552(16) 0.0504(17) 0.0640(19) 0.0172(14) 0.0274(14) 0.0084(13)
C69 0.0662(19) 0.080(3) 0.064(2) 0.0273(19) 0.0306(17) 0.0119(17)
C70 0.080(2) 0.074(3) 0.071(2) 0.029(2) 0.0261(19) 0.0148(19)
C71 0.071(2) 0.084(3) 0.064(2) 0.020(2) 0.0213(18) 0.0067(19)
C72 0.093(3) 0.095(3) 0.073(3) 0.030(2) 0.039(2) 0.013(2)
C73 0.080(3) 0.124(4) 0.092(3) 0.028(3) 0.048(3) 0.029(3)
C74 0.111(4) 0.110(5) 0.127(5) -0.006(4) 0.062(4) -0.028(3)
C75 0.128(5) 0.119(5) 0.082(4) -0.019(3) 0.043(3) -0.022(4)
C76 0.129(4) 0.099(4) 0.080(3) -0.009(3) 0.052(3) -0.007(3)
C77 0.119(4) 0.108(4) 0.116(5) -0.001(3) 0.073(4) 0.003(3)
C78 0.086(3) 0.134(5) 0.119(5) 0.051(4) 0.044(3) 0.039(3)
C79 0.102(4) 0.104(4) 0.133(5) 0.051(4) 0.053(4) 0.042(3)
C80 0.115(5) 0.133(7) 0.181(9) 0.058(7) 0.042(6) 0.045(5)
C81 0.166(9) 0.199(11) 0.143(9) 0.069(8) 0.040(7) 0.035(8)
C82 0.150(7) 0.216(12) 0.118(7) 0.052(7) 0.034(6) 0.005(7)
C83 0.115(5) 0.184(8) 0.108(5) 0.055(5) 0.040(4) 0.035(5)
C84 0.091(3) 0.129(5) 0.129(5) 0.042(4) 0.037(4) 0.023(3)

loop_
_atom_type_symbol
_atom_type_description
_atom_type_scat_dispersion_real
_atom_type_scat_dispersion_imag
_atom_type_scat_source
C C 0.0181 0.0091 'International Tables Vol C Tables 4.2.6.8 and 6.1.1.4'
H H 0.0000 0.0000 'International Tables Vol C Tables 4.2.6.8 and 6.1.1.4'
K K 0.3868 1.0657 'International Tables Vol C Tables 4.2.6.8 and 6.1.1.4'
N N 0.0311 0.0180 'International Tables Vol C Tables 4.2.6.8 and 6.1.1.4'
O O 0.0492 0.0322 'International Tables Vol C Tables 4.2.6.8 and 6.1.1.4'
V V 0.0687 2.1097 'International Tables Vol C Tables 4.2.6.8 and 6.1.1.4'

loop_
_geom_angle_atom_site_label_1
_geom_angle_atom_site_label_2
_geom_angle_atom_site_label_3
_geom_angle
_geom_angle_site_symmetry_1
_geom_angle_site_symmetry_3
_geom_angle_publ_flag
O1 V1 K1 46.33(7) . . ?
O1 V1 N2 91.68(11) . . ?
O1 V1 N3 152.37(10) . . ?
O2 V1 K1 45.80(7) . . ?
O2 V1 O1 87.40(10) . . ?
O2 V1 N2 151.79(11) . . ?
O2 V1 N3 89.85(10) . . ?
N1 V1 K1 87.05(9) . . ?
N1 V1 O1 99.75(10) . . ?
N1 V1 O2 99.52(11) . . ?
N1 V1 N2 108.40(12) . . ?
N1 V1 N3 107.82(11) . . ?
N2 V1 K1 137.75(9) . . ?
N2 V1 N3 78.09(10) . . ?
N3 V1 K1 135.48(8) . . ?
O1 K1 O7 112.32(10) . . ?
O1 K1 O8 149.51(11) . . ?
O1 K1 C33 23.16(7) . . ?
O1 K1 C45 62.92(7) . . ?
O1 K1 C46 61.72(7) . . ?
O1 K1 C47 83.81(8) . . ?
O1 K1 C48 106.05(8) . . ?
O1 K1 C49 107.06(8) . . ?
O1 K1 C50 86.16(8) . . ?
O1 K1 C63 87.46(8) . . ?
O2 K1 O1 62.28(7) . . ?
O2 K1 O7 165.50(11) . . ?
O2 K1 O8 115.61(10) . . ?
O2 K1 C33 85.41(8) . . ?
O2 K1 C45 62.66(8) . . ?
O2 K1 C46 85.31(8) . . ?
O2 K1 C47 106.84(8) . . ?
O2 K1 C48 107.34(8) . . ?
O2 K1 C49 85.51(8) . . ?
O2 K1 C50 62.60(8) . . ?
O2 K1 C63 25.18(8) . . ?
O7 K1 O8 61.38(11) . . ?
O7 K1 C33 90.19(10) . . ?
O7 K1 C45 128.58(10) . . ?
O7 K1 C46 104.22(10) . . ?
O7 K1 C47 85.14(11) . . ?
O7 K1 C48 86.99(11) . . ?
O7 K1 C49 108.96(11) . . ?
O7 K1 C50 131.74(11) . . ?
O7 K1 C63 155.48(11) . . ?
O8 K1 C33 142.16(11) . . ?
O8 K1 C45 146.10(11) . . ?
O8 K1 C46 147.28(11) . . ?
O8 K1 C47 122.92(11) . . ?
O8 K1 C48 103.40(12) . . ?
O8 K1 C49 102.94(12) . . ?
O8 K1 C50 121.09(11) . . ?
O8 K1 C63 94.19(10) . . ?
C45 K1 C33 70.87(8) . . ?
C45 K1 C47 44.20(8) . . ?
C45 K1 C48 51.92(8) . . ?
C46 K1 C33 58.90(8) . . ?
C46 K1 C45 25.25(8) . . ?
C46 K1 C47 25.05(8) . . ?
C46 K1 C48 44.34(8) . . ?
C47 K1 C33 74.31(8) . . ?
C47 K1 C48 24.86(9) . . ?
C48 K1 C33 99.08(9) . . ?
C49 K1 C33 110.13(9) . . ?
C49 K1 C45 44.27(8) . . ?
C49 K1 C46 51.36(8) . . ?
C49 K1 C47 43.68(9) . . ?
C49 K1 C48 25.10(9) . . ?
C50 K1 C33 96.27(9) . . ?
C50 K1 C45 25.41(9) . . ?
C50 K1 C46 44.63(8) . . ?
C50 K1 C47 51.61(9) . . ?
C50 K1 C48 44.76(9) . . ?
C50 K1 C49 25.26(9) . . ?
C63 K1 C33 110.58(9) . . ?
C63 K1 C45 72.63(9) . . ?
C63 K1 C46 97.84(9) . . ?
C63 K1 C47 112.32(9) . . ?
C63 K1 C48 101.81(9) . . ?
C63 K1 C49 76.81(9) . . ?
C63 K1 C50 60.92(9) . . ?
O3 K2 O4 125.56(9) . 1_455 ?
O3 K2 N3 111.90(10) . 2_676 ?
O3 K2 C2 85.83(10) . 2_676 ?
O3 K2 C4 72.91(10) . 2_676 ?
O3 K2 C11 22.25(9) . . ?
O3 K2 C12 112.02(10) . 2_676 ?
O3 K2 C13 127.33(9) . 2_676 ?
O3 K2 C17 86.41(10) . 2_676 ?
O3 K2 C18 145.31(11) . 1_455 ?
O3 K2 C56 123.76(9) . 2_676 ?
O3 K2 C57 114.42(10) . 2_676 ?
O4 K2 N3 111.20(9) 1_455 2_676 ?
O4 K2 C2 134.59(10) 1_455 2_676 ?
O4 K2 C4 126.90(9) 1_455 2_676 ?
O4 K2 C11 111.57(9) 1_455 . ?
O4 K2 C12 92.15(10) 1_455 2_676 ?
O4 K2 C13 68.78(9) 1_455 2_676 ?
O4 K2 C17 102.66(9) 1_455 2_676 ?
O4 K2 C18 22.54(8) 1_455 1_455 ?
O4 K2 C56 98.62(9) 1_455 2_676 ?
O4 K2 C57 88.90(9) 1_455 2_676 ?
N3 K2 C2 26.42(8) 2_676 2_676 ?
N3 K2 C4 42.21(8) 2_676 2_676 ?
N3 K2 C11 107.86(11) 2_676 . ?
N3 K2 C12 28.00(8) 2_676 2_676 ?
N3 K2 C13 46.22(7) 2_676 2_676 ?
N3 K2 C17 44.28(8) 2_676 2_676 ?
N3 K2 C18 100.10(11) 2_676 1_455 ?
N3 K2 C56 74.52(9) 2_676 2_676 ?
N3 K2 C57 99.79(9) 2_676 2_676 ?
C2 K2 C4 24.20(8) 2_676 2_676 ?
C2 K2 C11 85.41(11) 2_676 . ?
C2 K2 C13 65.91(8) 2_676 2_676 ?
C2 K2 C17 41.30(8) 2_676 2_676 ?
C2 K2 C18 126.45(11) 2_676 1_455 ?
C2 K2 C57 108.29(10) 2_676 2_676 ?
C4 K2 C11 65.66(11) 2_676 . ?
C4 K2 C13 63.30(8) 2_676 2_676 ?
C4 K2 C18 130.88(11) 2_676 1_455 ?
C12 K2 C2 42.80(9) 2_676 2_676 ?
C12 K2 C4 41.35(9) 2_676 2_676 ?
C12 K2 C11 97.94(11) 2_676 . ?
C12 K2 C13 23.47(8) 2_676 2_676 ?
C12 K2 C17 26.45(8) 2_676 2_676 ?
C12 K2 C18 89.96(12) 2_676 1_455 ?
C12 K2 C56 97.32(10) 2_676 2_676 ?
C12 K2 C57 121.17(10) 2_676 2_676 ?
C13 K2 C11 107.97(10) 2_676 . ?
C17 K2 C4 24.24(8) 2_676 2_676 ?
C17 K2 C11 71.51(11) 2_676 . ?
C17 K2 C13 42.89(8) 2_676 2_676 ?
C17 K2 C18 109.00(11) 2_676 1_455 ?
C18 K2 C11 134.03(10) 1_455 . ?
C18 K2 C13 67.58(11) 1_455 2_676 ?
C56 K2 C2 85.05(9) 2_676 2_676 ?
C56 K2 C4 109.25(9) 2_676 2_676 ?
C56 K2 C11 145.44(9) 2_676 . ?
C56 K2 C13 98.16(9) 2_676 2_676 ?
C56 K2 C17 118.81(10) 2_676 2_676 ?
C56 K2 C18 76.66(9) 2_676 1_455 ?
C56 K2 C57 25.28(10) 2_676 2_676 ?
C57 K2 C4 132.09(9) 2_676 2_676 ?
C57 K2 C11 135.53(11) 2_676 . ?
C57 K2 C13 116.31(9) 2_676 2_676 ?
C57 K2 C17 144.07(10) 2_676 2_676 ?
C57 K2 C18 70.97(10) 2_676 1_455 ?
V1 O1 K1 100.80(8) . . ?
C33 O1 V1 146.1(2) . . ?
C33 O1 K1 104.8(2) . . ?
V1 O2 K1 101.83(9) . . ?
C63 O2 V1 153.3(2) . . ?
C63 O2 K1 96.86(19) . . ?
C8 O3 K2 123.2(2) . . ?
C8 O3 C11 117.7(3) . . ?
C11 O3 K2 114.8(2) . . ?
C15 O4 K2 127.95(19) . 1_655 ?
C15 O4 C18 116.0(3) . . ?
C18 O4 K2 113.1(2) . 1_655 ?
C22 O5 C25 116.7(5) . . ?
C29 O6 C32 117.7(4) . . ?
C74 O7 K1 116.2(3) . . ?
C75 O7 K1 113.4(3) . . ?
C75 O7 C74 115.3(5) . . ?
C76 O8 K1 118.4(3) . . ?
C77 O8 K1 120.9(3) . . ?
C77 O8 C76 113.2(4) . . ?
C45 N1 V1 110.5(2) . . ?
C55 N1 V1 132.5(2) . . ?
C55 N1 C45 116.7(3) . . ?
C1 N2 V1 113.6(2) . . ?
C5 N2 V1 139.9(2) . . ?
C5 N2 C1 105.5(3) . . ?
V1 N3 K2 123.82(12) . 2_676 ?
C2 N3 V1 111.00(19) . . ?
C2 N3 K2 88.3(2) . 2_676 ?
C12 N3 V1 138.3(2) . . ?
C12 N3 K2 76.69(19) . 2_676 ?
C12 N3 C2 105.0(2) . . ?
C19 N4 C3 120.3(3) . . ?
C26 N5 C4 120.0(3) . . ?
N2 C1 C2 115.3(3) . . ?
C3 C1 N2 111.8(3) . . ?
C3 C1 C2 132.9(3) . . ?
N3 C2 K2 65.32(18) . 2_676 ?
N3 C2 C1 115.0(3) . . ?
C1 C2 K2 109.3(2) . 2_676 ?
C4 C2 K2 88.1(2) . 2_676 ?
C4 C2 N3 111.4(3) . . ?
C4 C2 C1 133.6(3) . . ?
C1 C3 N4 126.4(3) . . ?
C1 C3 C10 106.7(3) . . ?
C10 C3 N4 126.5(3) . . ?
N5 C4 K2 127.1(3) . 2_676 ?
C2 C4 K2 67.7(2) . 2_676 ?
C2 C4 N5 129.0(3) . . ?
C2 C4 C17 106.3(3) . . ?
C17 C4 K2 69.4(2) . 2_676 ?
C17 C4 N5 124.7(3) . . ?
N2 C5 C6 130.8(3) . . ?
N2 C5 C10 110.3(3) . . ?
C6 C5 C10 118.8(3) . . ?
C7 C6 C5 120.2(3) . . ?
C6 C7 C8 120.2(3) . . ?
O3 C8 K2 37.61(16) . . ?
O3 C8 C7 122.1(3) . . ?
C7 C8 K2 158.0(3) . . ?
C9 C8 K2 79.8(2) . . ?
C9 C8 O3 116.7(3) . . ?
C9 C8 C7 121.2(3) . . ?
C8 C9 C10 119.1(3) . . ?
C3 C10 C5 105.7(3) . . ?
C9 C10 C3 133.8(3) . . ?
C9 C10 C5 120.5(3) . . ?
O3 C11 K2 42.94(17) . . ?
N3 C12 K2 75.3(2) . 2_676 ?
N3 C12 C17 109.9(3) . . ?
C13 C12 K2 100.7(2) . 2_676 ?
C13 C12 N3 130.3(3) . . ?
C13 C12 C17 119.6(3) . . ?
C17 C12 K2 89.1(2) . 2_676 ?
C12 C13 K2 55.8(2) . 2_676 ?
C14 C13 K2 110.6(3) . 2_676 ?
C14 C13 C12 119.0(3) . . ?
C13 C14 C15 121.2(3) . . ?
O4 C15 C14 115.2(3) . . ?
C16 C15 O4 123.3(3) . . ?
C16 C15 C14 121.5(3) . . ?
C15 C16 C17 117.6(3) . . ?
C4 C17 K2 86.4(2) . 2_676 ?
C4 C17 C12 107.2(3) . . ?
C4 C17 C16 131.6(3) . . ?
C12 C17 K2 64.4(2) . 2_676 ?
C16 C17 K2 113.3(2) . 2_676 ?
C16 C17 C12 121.2(3) . . ?
O4 C18 K2 44.33(15) . 1_655 ?
C20 C19 N4 118.6(4) . . ?
C24 C19 N4 122.4(4) . . ?
C24 C19 C20 118.9(4) . . ?
C19 C20 C21 119.1(5) . . ?
C22 C21 C20 121.5(4) . . ?
C21 C22 O5 125.7(5) . . ?
C21 C22 C23 119.2(4) . . ?
C23 C22 O5 115.1(5) . . ?
C22 C23 C24 120.5(5) . . ?
C19 C24 C23 120.8(4) . . ?
C27 C26 N5 117.7(4) . . ?
C31 C26 N5 124.5(3) . . ?
C31 C26 C27 117.8(4) . . ?
C28 C27 C26 119.4(5) . . ?
C29 C28 C27 122.2(4) . . ?
O6 C29 C30 123.3(6) . . ?
C28 C29 O6 117.5(4) . . ?
C28 C29 C30 119.1(4) . . ?
C29 C30 C31 118.3(5) . . ?
C26 C31 C30 123.1(4) . . ?
O1 C33 K1 52.03(16) . . ?
O1 C33 C34 122.2(3) . . ?
O1 C33 C38 120.4(3) . . ?
C34 C33 K1 115.3(2) . . ?
C38 C33 K1 101.6(2) . . ?
C38 C33 C34 117.4(3) . . ?
C33 C34 C39 122.6(3) . . ?
C35 C34 C33 118.2(3) . . ?
C35 C34 C39 119.1(3) . . ?
C36 C35 C34 124.5(4) . . ?
C35 C36 C37 117.0(3) . . ?
C35 C36 C43 121.7(4) . . ?
C37 C36 C43 121.2(4) . . ?
C36 C37 C38 122.4(3) . . ?
C33 C38 C44 121.3(3) . . ?
C37 C38 C33 120.3(3) . . ?
C37 C38 C44 118.3(3) . . ?
C40 C39 C34 113.1(4) . . ?
C40 C39 C41 107.1(5) . . ?
C41 C39 C34 111.7(4) . . ?
C42 C39 C34 107.8(4) . . ?
C42 C39 C40 110.1(5) . . ?
C42 C39 C41 106.8(5) . . ?
C38 C44 C46 115.2(3) . . ?
N1 C45 K1 114.95(18) . . ?
C46 C45 K1 77.32(19) . . ?
C46 C45 N1 119.2(3) . . ?
C50 C45 K1 75.5(2) . . ?
C50 C45 N1 121.4(3) . . ?
C50 C45 C46 119.3(3) . . ?
C44 C46 K1 113.60(19) . . ?
C45 C46 K1 77.43(19) . . ?
C45 C46 C44 120.4(3) . . ?
C47 C46 K1 77.73(19) . . ?
C47 C46 C44 119.9(3) . . ?
C47 C46 C45 119.7(3) . . ?
C46 C47 K1 77.22(18) . . ?
C46 C47 C48 122.4(3) . . ?
C48 C47 K1 79.6(2) . . ?
C47 C48 K1 75.55(19) . . ?
C47 C48 C49 116.6(3) . . ?
C47 C48 C51 123.2(3) . . ?
C49 C48 K1 74.47(19) . . ?
C49 C48 C51 120.2(3) . . ?
C51 C48 K1 119.3(2) . . ?
C48 C49 K1 80.4(2) . . ?
C50 C49 K1 76.39(19) . . ?
C50 C49 C48 122.5(3) . . ?
C45 C50 K1 79.05(19) . . ?
C45 C50 C62 120.0(3) . . ?
C49 C50 K1 78.4(2) . . ?
C49 C50 C45 119.5(3) . . ?
C49 C50 C62 120.5(3) . . ?
C62 C50 K1 110.7(2) . . ?
C48 C51 C52 108.6(3) . . ?
C48 C51 C53 111.7(3) . . ?
C52 C51 C53 107.6(4) . . ?
C54 C51 C48 109.2(4) . . ?
C54 C51 C52 110.9(4) . . ?
C54 C51 C53 108.8(4) . . ?
N1 C55 C56 120.8(3) . . ?
N1 C55 C60 122.7(3) . . ?
C56 C55 C60 116.4(3) . . ?
C55 C56 K2 118.5(2) . 2_676 ?
C57 C56 K2 83.4(2) . 2_676 ?
C57 C56 C55 121.3(3) . . ?
C56 C57 K2 71.3(2) . 2_676 ?
C56 C57 C58 122.3(4) . . ?
C58 C57 K2 125.2(3) . 2_676 ?
C57 C58 C59 116.5(4) . . ?
C57 C58 C61 121.1(4) . . ?
C59 C58 C61 122.4(4) . . ?
C60 C59 C58 122.4(4) . . ?
C59 C60 C55 120.9(4) . . ?
C68 C62 C50 113.8(3) . . ?
O2 C63 K1 57.96(16) . . ?
O2 C63 C64 122.0(3) . . ?
O2 C63 C68 119.8(3) . . ?
C64 C63 K1 109.3(2) . . ?
C68 C63 K1 101.2(2) . . ?
C68 C63 C64 118.2(3) . . ?
C63 C64 C69 122.0(3) . . ?
C65 C64 C63 118.4(3) . . ?
C65 C64 C69 119.7(3) . . ?
C64 C65 C66 123.7(4) . . ?
C65 C66 C73 121.6(4) . . ?
C67 C66 C65 117.4(3) . . ?
C67 C66 C73 121.0(4) . . ?
C66 C67 C68 121.8(3) . . ?
C63 C68 C62 120.4(3) . . ?
C67 C68 C62 119.0(3) . . ?
C67 C68 C63 120.6(3) . . ?
C70 C69 C64 110.1(3) . . ?
C70 C69 C71 109.2(3) . . ?
C70 C69 C72 108.1(4) . . ?
C71 C69 C64 110.6(3) . . ?
C72 C69 C64 112.0(3) . . ?
C72 C69 C71 106.6(4) . . ?
C69 C71 K1 111.7(2) . . ?
O7 C75 K1 45.2(2) . . ?
O7 C75 C76 112.8(5) . . ?
C76 C75 K1 82.5(3) . . ?
O8 C76 C75 111.0(5) . . ?
C79 C78 C83 120.3(8) . . ?
C79 C78 C84 122.6(7) . . ?
C83 C78 C84 117.0(7) . . ?
C78 C79 C80 121.8(8) . . ?
C81 C80 C79 119.0(10) . . ?
C80 C81 C82 118.8(12) . . ?
C83 C82 C81 122.6(11) . . ?
C78 C83 C82 117.4(9) . . ?

loop_
_geom_bond_atom_site_label_1
_geom_bond_atom_site_label_2
_geom_bond_distance
_geom_bond_site_symmetry_2
_geom_bond_publ_flag
V1 K1 3.6343(10) . ?
V1 O1 2.008(2) . ?
V1 O2 1.988(2) . ?
V1 N1 1.923(3) . ?
V1 N2 2.080(3) . ?
V1 N3 2.109(3) . ?
K1 O1 2.676(2) . ?
K1 O2 2.662(2) . ?
K1 O7 2.695(4) . ?
K1 O8 2.715(4) . ?
K1 C33 3.282(3) . ?
K1 C45 3.197(3) . ?
K1 C46 3.196(3) . ?
K1 C47 3.202(3) . ?
K1 C48 3.252(3) . ?
K1 C49 3.178(3) . ?
K1 C50 3.154(3) . ?
K1 C63 3.118(3) . ?
K2 O3 2.575(3) . ?
K2 O4 2.598(2) 1_455 ?
K2 N3 2.863(3) 2_676 ?
K2 C2 3.149(4) 2_676 ?
K2 C4 3.403(4) 2_676 ?
K2 C11 3.431(4) . ?
K2 C12 2.880(4) 2_676 ?
K2 C13 3.422(4) 2_676 ?
K2 C17 3.192(4) 2_676 ?
K2 C18 3.419(4) 1_455 ?
K2 C56 3.042(3) 2_676 ?
K2 C57 3.189(4) 2_676 ?
O1 C33 1.335(4) . ?
O2 C63 1.336(4) . ?
O3 C8 1.384(4) . ?
O3 C11 1.431(4) . ?
O4 C15 1.384(4) . ?
O4 C18 1.425(4) . ?
O5 C22 1.391(6) . ?
O5 C25 1.416(7) . ?
O6 C29 1.384(6) . ?
O6 C32 1.421(8) . ?
O7 C74 1.413(7) . ?
O7 C75 1.383(7) . ?
O8 C76 1.403(7) . ?
O8 C77 1.399(6) . ?
N1 C45 1.441(4) . ?
N1 C55 1.387(5) . ?
N2 C1 1.391(4) . ?
N2 C5 1.379(4) . ?
N3 C2 1.402(4) . ?
N3 C12 1.390(4) . ?
N4 C3 1.429(4) . ?
N4 C19 1.417(5) . ?
N5 C4 1.422(4) . ?
N5 C26 1.417(5) . ?
C1 C2 1.444(4) . ?
C1 C3 1.381(5) . ?
C2 C4 1.396(4) . ?
C3 C10 1.420(4) . ?
C4 C17 1.400(4) . ?
C5 C6 1.394(5) . ?
C5 C10 1.432(5) . ?
C6 C7 1.387(5) . ?
C7 C8 1.399(5) . ?
C8 C9 1.381(5) . ?
C9 C10 1.392(5) . ?
C12 C13 1.387(4) . ?
C12 C17 1.422(4) . ?
C13 C14 1.383(5) . ?
C14 C15 1.409(5) . ?
C15 C16 1.368(5) . ?
C16 C17 1.416(4) . ?
C19 C20 1.400(5) . ?
C19 C24 1.367(7) . ?
C20 C21 1.413(6) . ?
C21 C22 1.342(7) . ?
C22 C23 1.386(7) . ?
C23 C24 1.392(6) . ?
C26 C27 1.407(5) . ?
C26 C31 1.366(6) . ?
C27 C28 1.386(7) . ?
C28 C29 1.370(8) . ?
C29 C30 1.395(6) . ?
C30 C31 1.397(6) . ?
C33 C34 1.428(5) . ?
C33 C38 1.426(4) . ?
C34 C35 1.392(5) . ?
C34 C39 1.541(5) . ?
C35 C36 1.372(6) . ?
C36 C37 1.378(6) . ?
C36 C43 1.533(5) . ?
C37 C38 1.387(4) . ?
C38 C44 1.499(5) . ?
C39 C40 1.507(7) . ?
C39 C41 1.529(6) . ?
C39 C42 1.506(8) . ?
C44 C46 1.512(4) . ?
C45 C46 1.397(4) . ?
C45 C50 1.397(5) . ?
C46 C47 1.388(5) . ?
C47 C48 1.390(5) . ?
C48 C49 1.399(5) . ?
C48 C51 1.533(5) . ?
C49 C50 1.384(5) . ?
C50 C62 1.518(4) . ?
C51 C52 1.534(6) . ?
C51 C53 1.535(6) . ?
C51 C54 1.514(6) . ?
C55 C56 1.400(5) . ?
C55 C60 1.406(5) . ?
C56 C57 1.371(6) . ?
C57 C58 1.384(6) . ?
C58 C59 1.387(6) . ?
C58 C61 1.503(6) . ?
C59 C60 1.375(6) . ?
C62 C68 1.513(5) . ?
C63 C64 1.422(5) . ?
C63 C68 1.421(5) . ?
C64 C65 1.388(5) . ?
C64 C69 1.548(5) . ?
C65 C66 1.390(6) . ?
C66 C67 1.384(6) . ?
C66 C73 1.515(5) . ?
C67 C68 1.384(5) . ?
C69 C70 1.512(6) . ?
C69 C71 1.540(6) . ?
C69 C72 1.535(6) . ?
C75 C76 1.474(9) . ?
C78 C79 1.356(9) . ?
C78 C83 1.379(10) . ?
C78 C84 1.490(10) . ?
C79 C80 1.415(12) . ?
C80 C81 1.330(14) . ?
C81 C82 1.412(14) . ?
C82 C83 1.380(13) . ?

loop_
_geom_torsion_atom_site_label_1
_geom_torsion_atom_site_label_2
_geom_torsion_atom_site_label_3
_geom_torsion_atom_site_label_4
_geom_torsion
_geom_torsion_site_symmetry_1
_geom_torsion_site_symmetry_2
_geom_torsion_site_symmetry_3
_geom_torsion_site_symmetry_4
_geom_torsion_publ_flag
V1 O1 C33 K1 -137.8(4) . . . . ?
V1 O1 C33 C34 123.5(4) . . . . ?
V1 O1 C33 C38 -57.2(5) . . . . ?
V1 O2 C63 K1 134.2(5) . . . . ?
V1 O2 C63 C64 -131.9(4) . . . . ?
V1 O2 C63 C68 49.7(6) . . . . ?
V1 N1 C45 K1 0.3(2) . . . . ?
V1 N1 C45 C46 -88.7(3) . . . . ?
V1 N1 C45 C50 88.1(3) . . . . ?
V1 N1 C55 C56 19.0(4) . . . . ?
V1 N1 C55 C60 -160.7(3) . . . . ?
V1 N2 C1 C2 -11.5(4) . . . . ?
V1 N2 C1 C3 170.0(3) . . . . ?
V1 N2 C5 C6 17.1(7) . . . . ?
V1 N2 C5 C10 -165.5(3) . . . . ?
V1 N3 C2 K2 125.79(18) . . . 2_676 ?
V1 N3 C2 C1 25.0(4) . . . . ?
V1 N3 C2 C4 -156.8(3) . . . . ?
V1 N3 C12 K2 -126.5(3) . . . 2_676 ?
V1 N3 C12 C13 -34.7(6) . . . . ?
V1 N3 C12 C17 150.0(3) . . . . ?
K1 O1 C33 C34 -98.6(3) . . . . ?
K1 O1 C33 C38 80.6(3) . . . . ?
K1 O2 C63 C64 93.9(3) . . . . ?
K1 O2 C63 C68 -84.5(3) . . . . ?
K1 O7 C75 C76 51.9(7) . . . . ?
K1 O8 C76 C75 27.1(7) . . . . ?
K1 C33 C34 C35 115.8(4) . . . . ?
K1 C33 C34 C39 -64.6(5) . . . . ?
K1 C33 C38 C37 -121.7(3) . . . . ?
K1 C33 C38 C44 62.5(3) . . . . ?
K1 C45 C46 C44 -110.2(3) . . . . ?
K1 C45 C46 C47 67.8(3) . . . . ?
K1 C45 C50 C49 -69.8(3) . . . . ?
K1 C45 C50 C62 107.7(3) . . . . ?
K1 C46 C47 C48 68.7(3) . . . . ?
K1 C47 C48 C49 64.0(3) . . . . ?
K1 C47 C48 C51 -115.8(3) . . . . ?
K1 C48 C49 C50 67.0(3) . . . . ?
K1 C48 C51 C52 24.7(4) . . . . ?
K1 C48 C51 C53 -93.8(4) . . . . ?
K1 C48 C51 C54 145.7(3) . . . . ?
K1 C49 C50 C45 70.2(3) . . . . ?
K1 C49 C50 C62 -107.3(3) . . . . ?
K1 C50 C62 C68 -19.7(3) . . . . ?
K1 C63 C64 C65 -112.2(3) . . . . ?
K1 C63 C64 C69 68.2(4) . . . . ?
K1 C63 C68 C62 -66.4(3) . . . . ?
K1 C63 C68 C67 116.8(3) . . . . ?
K1 C75 C76 O8 -18.4(5) . . . . ?
K2 O3 C8 C7 168.4(3) . . . . ?
K2 O3 C8 C9 -12.0(6) . . . . ?
K2 O4 C15 C14 -17.1(5) 1_655 . . . ?
K2 O4 C15 C16 162.6(3) 1_655 . . . ?
K2 N3 C2 C1 -100.8(3) 2_676 . . . ?
K2 N3 C2 C4 77.4(3) 2_676 . . . ?
K2 N3 C12 C13 91.7(4) 2_676 . . . ?
K2 N3 C12 C17 -83.6(3) 2_676 . . . ?
K2 C2 C4 N5 -120.4(4) 2_676 . . . ?
K2 C2 C4 C17 58.9(3) 2_676 . . . ?
K2 C4 C17 C12 61.8(2) 2_676 . . . ?
K2 C4 C17 C16 -118.2(5) 2_676 . . . ?
K2 C8 C9 C10 173.4(4) . . . . ?
K2 C12 C13 C14 -96.3(3) 2_676 . . . ?
K2 C12 C17 C4 -77.2(3) 2_676 . . . ?
K2 C12 C17 C16 102.9(3) 2_676 . . . ?
K2 C13 C14 C15 -60.4(4) 2_676 . . . ?
K2 C56 C57 C58 -120.5(4) 2_676 . . . ?
K2 C57 C58 C59 -91.4(4) 2_676 . . . ?
K2 C57 C58 C61 88.0(5) 2_676 . . . ?
O1 C33 C34 C35 175.4(4) . . . . ?
O1 C33 C34 C39 -5.1(6) . . . . ?
O1 C33 C38 C37 -174.2(3) . . . . ?
O1 C33 C38 C44 9.9(5) . . . . ?
O2 C63 C64 C65 -175.8(4) . . . . ?
O2 C63 C64 C69 4.5(6) . . . . ?
O2 C63 C68 C62 -7.1(5) . . . . ?
O2 C63 C68 C67 176.1(3) . . . . ?
O3 C8 C9 C10 -179.3(4) . . . . ?
O4 C15 C16 C17 -179.3(4) . . . . ?
O5 C22 C23 C24 -178.7(5) . . . . ?
O6 C29 C30 C31 -179.0(4) . . . . ?
O7 C75 C76 O8 -52.7(8) . . . . ?
N1 C45 C46 K1 111.7(3) . . . . ?
N1 C45 C46 C44 1.5(4) . . . . ?
N1 C45 C46 C47 179.5(3) . . . . ?
N1 C45 C50 K1 -110.7(3) . . . . ?
N1 C45 C50 C49 179.5(3) . . . . ?
N1 C45 C50 C62 -2.9(5) . . . . ?
N1 C55 C56 K2 -75.5(3) . . . 2_676 ?
N1 C55 C56 C57 -175.6(3) . . . . ?
N1 C55 C60 C59 175.9(3) . . . . ?
N2 C1 C2 K2 -80.4(3) . . . 2_676 ?
N2 C1 C2 N3 -9.4(5) . . . . ?
N2 C1 C2 C4 173.0(4) . . . . ?
N2 C1 C3 N4 173.3(4) . . . . ?
N2 C1 C3 C10 -0.1(5) . . . . ?
N2 C5 C6 C7 -179.4(4) . . . . ?
N2 C5 C10 C3 -1.2(5) . . . . ?
N2 C5 C10 C9 179.5(4) . . . . ?
N3 C2 C4 K2 -62.5(3) . . . 2_676 ?
N3 C2 C4 N5 177.1(4) . . . . ?
N3 C2 C4 C17 -3.6(5) . . . . ?
N3 C12 C13 K2 -79.8(4) . . . 2_676 ?
N3 C12 C13 C14 -176.1(4) . . . . ?
N3 C12 C17 K2 74.0(3) . . . 2_676 ?
N3 C12 C17 C4 -3.2(4) . . . . ?
N3 C12 C17 C16 176.9(3) . . . . ?
N4 C3 C10 C5 -172.6(4) . . . . ?
N4 C3 C10 C9 6.5(8) . . . . ?
N4 C19 C20 C21 176.1(3) . . . . ?
N4 C19 C24 C23 -176.0(4) . . . . ?
N5 C4 C17 K2 121.6(4) . . . 2_676 ?
N5 C4 C17 C12 -176.6(4) . . . . ?
N5 C4 C17 C16 3.3(7) . . . . ?
N5 C26 C27 C28 -179.0(4) . . . . ?
N5 C26 C31 C30 179.7(4) . . . . ?
C1 N2 C5 C6 -176.2(4) . . . . ?
C1 N2 C5 C10 1.1(4) . . . . ?
C1 C2 C4 K2 115.1(5) . . . 2_676 ?
C1 C2 C4 N5 -5.3(8) . . . . ?
C1 C2 C4 C17 174.1(4) . . . . ?
C1 C3 C10 C5 0.8(4) . . . . ?
C1 C3 C10 C9 179.9(5) . . . . ?
C2 N3 C12 K2 84.5(2) . . . 2_676 ?
C2 N3 C12 C13 176.3(4) . . . . ?
C2 N3 C12 C17 1.0(4) . . . . ?
C2 C1 C3 N4 -4.8(7) . . . . ?
C2 C1 C3 C10 -178.2(4) . . . . ?
C2 C4 C17 K2 -57.8(3) . . . 2_676 ?
C2 C4 C17 C12 4.0(4) . . . . ?
C2 C4 C17 C16 -176.1(4) . . . . ?
C3 N4 C19 C20 166.3(3) . . . . ?
C3 N4 C19 C24 -18.2(5) . . . . ?
C3 C1 C2 K2 97.7(4) . . . 2_676 ?
C3 C1 C2 N3 168.7(4) . . . . ?
C3 C1 C2 C4 -8.9(8) . . . . ?
C4 N5 C26 C27 171.3(3) . . . . ?
C4 N5 C26 C31 -9.5(5) . . . . ?
C5 N2 C1 C2 177.8(3) . . . . ?
C5 N2 C1 C3 -0.6(4) . . . . ?
C5 C6 C7 C8 -2.2(7) . . . . ?
C6 C5 C10 C3 176.5(4) . . . . ?
C6 C5 C10 C9 -2.8(6) . . . . ?
C6 C7 C8 K2 -161.0(6) . . . . ?
C6 C7 C8 O3 179.9(4) . . . . ?
C6 C7 C8 C9 0.3(7) . . . . ?
C7 C8 C9 C10 0.4(7) . . . . ?
C8 O3 C11 K2 157.5(5) . . . . ?
C8 C9 C10 C3 -178.2(5) . . . . ?
C8 C9 C10 C5 0.9(7) . . . . ?
C10 C5 C6 C7 3.4(6) . . . . ?
C11 O3 C8 K2 -155.5(6) . . . . ?
C11 O3 C8 C7 12.9(7) . . . . ?
C11 O3 C8 C9 -167.5(4) . . . . ?
C12 N3 C2 K2 -75.7(2) . . . 2_676 ?
C12 N3 C2 C1 -176.5(3) . . . . ?
C12 N3 C2 C4 1.6(4) . . . . ?
C12 C13 C14 C15 1.0(6) . . . . ?
C13 C12 C17 K2 -101.9(3) . . . 2_676 ?
C13 C12 C17 C4 -179.0(3) . . . . ?
C13 C12 C17 C16 1.0(6) . . . . ?
C13 C14 C15 O4 179.1(4) . . . . ?
C13 C14 C15 C16 -0.6(6) . . . . ?
C14 C15 C16 C17 0.4(6) . . . . ?
C15 O4 C18 K2 162.1(4) . . . 1_655 ?
C15 C16 C17 K2 72.6(4) . . . 2_676 ?
C15 C16 C17 C4 179.4(4) . . . . ?
C15 C16 C17 C12 -0.6(6) . . . . ?
C17 C12 C13 K2 95.1(4) . . . 2_676 ?
C17 C12 C13 C14 -1.2(6) . . . . ?
C18 O4 C15 C14 -176.1(4) . . . . ?
C18 O4 C15 C16 3.6(6) . . . . ?
C19 N4 C3 C1 113.8(4) . . . . ?
C19 N4 C3 C10 -74.1(5) . . . . ?
C19 C20 C21 C22 -0.5(6) . . . . ?
C20 C19 C24 C23 -0.4(6) . . . . ?
C20 C21 C22 O5 178.5(4) . . . . ?
C20 C21 C22 C23 0.5(7) . . . . ?
C21 C22 C23 C24 -0.6(8) . . . . ?
C22 C23 C24 C19 0.5(8) . . . . ?
C24 C19 C20 C21 0.4(5) . . . . ?
C25 O5 C22 C21 -4.6(8) . . . . ?
C25 O5 C22 C23 173.5(5) . . . . ?
C26 N5 C4 K2 155.5(2) . . . 2_676 ?
C26 N5 C4 C2 -114.5(4) . . . . ?
C26 N5 C4 C17 66.2(5) . . . . ?
C26 C27 C28 C29 -1.7(7) . . . . ?
C27 C26 C31 C30 -1.2(6) . . . . ?
C27 C28 C29 O6 179.7(4) . . . . ?
C27 C28 C29 C30 0.9(7) . . . . ?
C28 C29 C30 C31 -0.3(7) . . . . ?
C29 C30 C31 C26 0.5(7) . . . . ?
C31 C26 C27 C28 1.7(6) . . . . ?
C32 O6 C29 C28 -174.3(5) . . . . ?
C32 O6 C29 C30 4.4(7) . . . . ?
C33 C34 C35 C36 0.1(7) . . . . ?
C33 C34 C39 C40 -46.3(6) . . . . ?
C33 C34 C39 C41 -167.3(5) . . . . ?
C33 C34 C39 C42 75.6(6) . . . . ?
C33 C38 C44 C46 -62.9(4) . . . . ?
C34 C33 C38 C37 5.1(5) . . . . ?
C34 C33 C38 C44 -170.8(3) . . . . ?
C34 C35 C36 C37 2.6(7) . . . . ?
C34 C35 C36 C43 -179.8(5) . . . . ?
C35 C34 C39 C40 133.2(5) . . . . ?
C35 C34 C39 C41 12.3(7) . . . . ?
C35 C34 C39 C42 -104.8(5) . . . . ?
C35 C36 C37 C38 -1.4(6) . . . . ?
C36 C37 C38 C33 -2.5(6) . . . . ?
C36 C37 C38 C44 173.5(4) . . . . ?
C37 C38 C44 C46 121.1(3) . . . . ?
C38 C33 C34 C35 -3.9(6) . . . . ?
C38 C33 C34 C39 175.7(4) . . . . ?
C38 C44 C46 K1 19.4(3) . . . . ?
C38 C44 C46 C45 108.4(3) . . . . ?
C38 C44 C46 C47 -69.6(4) . . . . ?
C39 C34 C35 C36 -179.5(5) . . . . ?
C43 C36 C37 C38 -179.0(4) . . . . ?
C44 C46 C47 K1 110.3(3) . . . . ?
C44 C46 C47 C48 179.0(3) . . . . ?
C45 N1 C55 C56 -168.6(3) . . . . ?
C45 N1 C55 C60 11.7(4) . . . . ?
C45 C46 C47 K1 -67.7(3) . . . . ?
C45 C46 C47 C48 1.0(5) . . . . ?
C45 C50 C62 C68 -108.8(4) . . . . ?
C46 C45 C50 K1 66.2(3) . . . . ?
C46 C45 C50 C49 -3.6(5) . . . . ?
C46 C45 C50 C62 173.9(3) . . . . ?
C46 C47 C48 K1 -67.5(3) . . . . ?
C46 C47 C48 C49 -3.5(5) . . . . ?
C46 C47 C48 C51 176.7(3) . . . . ?
C47 C48 C49 K1 -64.6(3) . . . . ?
C47 C48 C49 C50 2.4(5) . . . . ?
C47 C48 C51 C52 116.1(4) . . . . ?
C47 C48 C51 C53 -2.4(6) . . . . ?
C47 C48 C51 C54 -122.8(4) . . . . ?
C48 C49 C50 K1 -69.1(3) . . . . ?
C48 C49 C50 C45 1.1(5) . . . . ?
C48 C49 C50 C62 -176.4(3) . . . . ?
C49 C48 C51 C52 -63.7(5) . . . . ?
C49 C48 C51 C53 177.8(4) . . . . ?
C49 C48 C51 C54 57.4(5) . . . . ?
C49 C50 C62 C68 68.7(4) . . . . ?
C50 C45 C46 K1 -65.2(3) . . . . ?
C50 C45 C46 C44 -175.4(3) . . . . ?
C50 C45 C46 C47 2.6(5) . . . . ?
C50 C62 C68 C63 65.6(4) . . . . ?
C50 C62 C68 C67 -117.5(3) . . . . ?
C51 C48 C49 K1 115.2(3) . . . . ?
C51 C48 C49 C50 -177.8(3) . . . . ?
C55 N1 C45 K1 -173.7(2) . . . . ?
C55 N1 C45 C46 97.3(3) . . . . ?
C55 N1 C45 C50 -85.9(4) . . . . ?
C55 C56 C57 K2 119.4(3) . . . 2_676 ?
C55 C56 C57 C58 -1.1(5) . . . . ?
C56 C55 C60 C59 -3.8(5) . . . . ?
C56 C57 C58 C59 -2.4(6) . . . . ?
C56 C57 C58 C61 177.0(4) . . . . ?
C57 C58 C59 C60 2.6(6) . . . . ?
C58 C59 C60 C55 0.5(6) . . . . ?
C60 C55 C56 K2 104.3(3) . . . 2_676 ?
C60 C55 C56 C57 4.1(5) . . . . ?
C61 C58 C59 C60 -176.7(4) . . . . ?
C63 C64 C65 C66 -1.5(6) . . . . ?
C63 C64 C69 C70 62.9(5) . . . . ?
C63 C64 C69 C71 -57.8(5) . . . . ?
C63 C64 C69 C72 -176.7(4) . . . . ?
C64 C63 C68 C62 174.5(3) . . . . ?
C64 C63 C68 C67 -2.4(5) . . . . ?
C64 C65 C66 C67 0.0(7) . . . . ?
C64 C65 C66 C73 179.0(5) . . . . ?
C64 C69 C71 K1 14.4(4) . . . . ?
C65 C64 C69 C70 -116.7(4) . . . . ?
C65 C64 C69 C71 122.5(4) . . . . ?
C65 C64 C69 C72 3.7(6) . . . . ?
C65 C66 C67 C68 0.4(6) . . . . ?
C66 C67 C68 C62 -176.1(4) . . . . ?
C66 C67 C68 C63 0.9(6) . . . . ?
C68 C63 C64 C65 2.7(5) . . . . ?
C68 C63 C64 C69 -177.0(3) . . . . ?
C69 C64 C65 C66 178.2(4) . . . . ?
C70 C69 C71 K1 -107.0(3) . . . . ?
C72 C69 C71 K1 136.4(3) . . . . ?
C73 C66 C67 C68 -178.6(4) . . . . ?
C74 O7 C75 K1 137.5(6) . . . . ?
C74 O7 C75 C76 -170.6(6) . . . . ?
C77 O8 C76 C75 177.4(6) . . . . ?
C78 C79 C80 C81 -5.0(11) . . . . ?
C79 C78 C83 C82 1.6(11) . . . . ?
C79 C80 C81 C82 4.9(14) . . . . ?
C80 C81 C82 C83 -1.8(17) . . . . ?
C81 C82 C83 C78 -1.5(15) . . . . ?
C83 C78 C79 C80 1.6(9) . . . . ?
C84 C78 C79 C80 -175.0(6) . . . . ?
C84 C78 C83 C82 178.3(7) . . . . ?

loop_
_platon_squeeze_void_nr
_platon_squeeze_void_average_x
_platon_squeeze_void_average_y
_platon_squeeze_void_average_z
_platon_squeeze_void_volume
_platon_squeeze_void_count_electrons
_platon_squeeze_void_content
1 0.000 0.002 0.000 703 135 ' '
2 0.356 0.364 0.338 15 0 ' '
3 0.643 0.636 0.662 16 0 ' '
